data_4504974
loop_
_publ_author_name
'Dawson, Alice'
'Allan, David R.'
'Belmonte, Scott A.'
'Clark, Stewart J.'
'David, William I. F.'
'McGregor, Pamela A.'
'Parsons, Simon'
'Pulham, Colin R.'
'Sawyer, Lindsay'

_publ_section_title
;
 Effect of High Pressure on the Crystal Structures of Polymorphs of
 Glycine
;
_journal_issue 4
_journal_name_full 'Crystal Growth &amp; Design'
_journal_page_first 1415
_journal_paper_doi 10.1021/cg049716m
_journal_volume 5
_journal_year 2005
_chemical_formula_moiety 'C2 H5 N1 O2'
_chemical_formula_sum 'C2 H5 N O2'
_chemical_formula_weight 75.07
_chemical_name_systematic 'Epsilon glycine'
_space_group_IT_number 7
_symmetry_cell_setting monoclinic
_symmetry_space_group_name_Hall 'P -2yac'
_symmetry_space_group_name_H-M 'P 1 n 1'
_audit_creation_method CRYSTALS_ver_12.24
_cell_angle_alpha 90
_cell_angle_beta 116.682(10)
_cell_angle_gamma 90
_cell_formula_units_Z 2
_cell_length_a 4.8887(10)
_cell_length_b 5.7541(11)
_cell_length_c 5.4419(11)
_cell_volume 136.78(5)
_diffrn_ambient_pressure 4.3
_diffrn_ambient_temperature 293
_diffrn_radiation_monochromator Silicon
_diffrn_radiation_wavelength 0.4654
_pd_meas_2theta_range_max 24
_pd_meas_2theta_range_min 4
_pd_proc_ls_background_function
;
6-term Chebychev polynomial with coefficients:
1253.03763`_1.04886201  
410.280542`_1.39218484 
-110.977184`_1.1018855 
-8.82835721`_1.12595769 
-0.621670533`_0.962202213 
-9.21216573`_0.951704159
;
_pd_proc_ls_pref_orient_corr
; 
Spherical harmonic expansion to 4th order.

            y00   !she_eps_c00  1.00000
            y20   she_eps_c20   0.07833`_0.10384
            y22p  she_eps_c22p -0.77821`_0.05136
            y22m  she_eps_c22m  0.22447`_0.20043
            y40   she_eps_c40   0.21229`_0.06600
            y42p  she_eps_c42p -0.13827`_0.03443
            y42m  she_eps_c42m  0.03867`_0.05674
            y44p  she_eps_c44p  0.29618`_0.12305
            y44m  she_eps_c44m -0.01985`_0.07228

;
_pd_proc_ls_profile_function
;
Lorentzian & Gaussian strain convolutionsfollowing Balzar.
TOPAS refined values:
        Strain_G(@, 1.44377`_0.02687)        
                Strain_L(@, 0.57083`_0.03064)    
The figures after _ are s.u.s
;
_pd_proc_ls_prof_R_factor 1.007
_pd_proc_ls_prof_wR_expected
;? 
A Pawley fit gave Rwp=1.35
;
_pd_proc_ls_prof_wR_factor 1.350
_refine_ls_goodness_of_fit_all 0.514
_refine_ls_hydrogen_treatment Z-matrix
_refine_ls_number_constraints 2
_refine_ls_number_parameters 34
_refine_ls_number_restraints 0
_refine_ls_weighting_scheme sigma
_oxford_structure_analysis_title 'Epsilon glycine at 4.3 GPa in Pn'
_cod_data_source_file cg049716msi20050403_032703.cif
_cod_data_source_block epsilon
_cod_depositor_comments
;
The following automatic conversions were performed:

'_symmetry_cell_setting' value 'Monoclinic' changed to 'monoclinic'
according to /home/saulius/struct/CIF-dictionaries/cif_core.dic
dictionary named 'cif_core.dic' version 2.4.1 from 2010-06-29.

Automatic conversion script
Id: cif_fix_values 1715 2011-07-08 13:25:40Z adriana 
;
_cod_original_cell_volume 136.781(50)
_cod_original_sg_symbol_H-M Pn
_cod_original_formula_sum 'C2 H5 N1 O2'
_cod_database_code 4504974

loop_
_symmetry_equiv_pos_as_xyz
'x, y, z'
'x+1/2, -y, z+1/2'

loop_
_atom_site_label
_atom_site_type_symbol
_atom_site_symmetry_multiplicity
_atom_site_fract_x
_atom_site_fract_y
_atom_site_fract_z
_atom_site_occupancy
_atom_site_B_iso_or_equiv
O1 O 2 0.278098 0.8234411 1.13972 1 0.35(13)
O2 O 2 0.7277306 0.6489915 1.263946 1 0.35(13)
N1 N 2 0.734 0.7011721 0.78 1 0.35(13)
C1 C 2 0.4930911 0.7517143 1.095188 1 0.35(13)
C2 C 2 0.4666067 0.7934985 0.8076616 1 0.35(13)
H2 H 2 0.452976 0.9627571 0.7714158 1 0.41(16)
H1 H 2 0.280131 0.715153 0.6705629 1 0.41(16)
H4 H 2 0.7470776 0.5505136 0.8110025 1 0.52(20)
H3 H 2 0.7094915 0.7287788 0.6122837 1 0.52(20)
H5 H 2 0.9007177 0.7706061 0.9006495 1 0.52(20)
